data_4029281
loop_
_publ_author_name
'Fa, Shi-Xin'
'Wang, Li-Xia'
'Wang, De-Xian'
'Zhao, Liang'
'Wang, Mei-Xiang'

_publ_section_title
;
 Synthesis, Structure, and Fullerene-Complexing Property of
 Azacalix[6]aromatics.
;
_journal_issue 8
_journal_name_full 'The Journal of organic chemistry'
_journal_page_first 3559
_journal_page_last 3571
_journal_paper_doi 10.1021/jo5003714
_journal_volume 79
_journal_year 2014
_chemical_formula_moiety 'C69 H57 N15'
_chemical_formula_sum 'C69 H57 N15'
_chemical_formula_weight 1096.30
_chemical_name_systematic
; 
 ? 
;
_space_group_IT_number 173
_symmetry_cell_setting hexagonal
_symmetry_space_group_name_Hall 'P 6c'
_symmetry_space_group_name_H-M 'P 63'
_atom_sites_solution_hydrogens geom
_atom_sites_solution_primary direct
_atom_sites_solution_secondary difmap
_audit_creation_method SHELXL-97
_cell_angle_alpha 90.00
_cell_angle_beta 90.00
_cell_angle_gamma 120.00
_cell_formula_units_Z 2
_cell_length_a 19.986(4)
_cell_length_b 19.986(4)
_cell_length_c 8.8105(18)
_cell_measurement_reflns_used 8340
_cell_measurement_temperature 173(2)
_cell_measurement_theta_max 27.4822
_cell_measurement_theta_min 2.0326
_cell_volume 3047.8(11)
_computing_cell_refinement 'CrystalClear (Rigaku Inc., 2008)'
_computing_data_collection 'CrystalClear (Rigaku Inc., 2008)'
_computing_data_reduction 'CrystalClear (Rigaku Inc., 2008)'
_computing_molecular_graphics
;
 Mercury: visualization and analysis of crystal structures, C. F. Macrae,
 P. R. Edgington, P. McCabe, E. Pidcock, G. P. Shields, R. Taylor,
 M. Towler and J. van de Streek, J. Appl. Cryst., 39, 453-457, 2006.
;
_computing_publication_material 'SHELX-97 (Sheldrick, 2008)'
_computing_structure_refinement 'SHELX-97 (Sheldrick, 2008)'
_computing_structure_solution 'SHELX-97 (Sheldrick, 2008)'
_diffrn_ambient_temperature 173(2)
_diffrn_detector_area_resol_mean 28.5714
_diffrn_measured_fraction_theta_full 0.997
_diffrn_measured_fraction_theta_max 0.997
_diffrn_measurement_device_type 'Saturn724+ CCD'
_diffrn_measurement_method '\w scans at fixed \c = 45\%'
_diffrn_radiation_monochromator graphite
_diffrn_radiation_source 'fine-focus sealed tube'
_diffrn_radiation_type MoK\a
_diffrn_radiation_wavelength 0.71073
_diffrn_reflns_av_R_equivalents 0.0720
_diffrn_reflns_av_sigmaI/netI 0.0554
_diffrn_reflns_limit_h_max 23
_diffrn_reflns_limit_h_min -23
_diffrn_reflns_limit_k_max 23
_diffrn_reflns_limit_k_min -23
_diffrn_reflns_limit_l_max 10
_diffrn_reflns_limit_l_min -10
_diffrn_reflns_number 17881
_diffrn_reflns_theta_full 25.00
_diffrn_reflns_theta_max 25.00
_diffrn_reflns_theta_min 2.04
_exptl_absorpt_coefficient_mu 0.074
_exptl_absorpt_correction_T_max 1.0000
_exptl_absorpt_correction_T_min 0.6205
_exptl_absorpt_correction_type multi-scan
_exptl_absorpt_process_details 'CrystalClear (Rigaku Inc., 2008)'
_exptl_crystal_colour Colorless
_exptl_crystal_density_diffrn 1.195
_exptl_crystal_density_method 'not measured'
_exptl_crystal_description rod
_exptl_crystal_F_000 1152
_exptl_crystal_size_max 0.43
_exptl_crystal_size_mid 0.19
_exptl_crystal_size_min 0.10
_platon_squeeze_details
;
;
_refine_diff_density_max 0.533
_refine_diff_density_min -0.280
_refine_diff_density_rms 0.081
_refine_ls_abs_structure_details 'Flack H D (1983), Acta Cryst. A39, 876-881'
_refine_ls_abs_structure_Flack 1(8)
_refine_ls_extinction_method none
_refine_ls_goodness_of_fit_ref 2.032
_refine_ls_hydrogen_treatment constr
_refine_ls_matrix_type full
_refine_ls_number_parameters 339
_refine_ls_number_reflns 3559
_refine_ls_number_restraints 317
_refine_ls_restrained_S_all 1.980
_refine_ls_R_factor_all 0.1435
_refine_ls_R_factor_gt 0.1284
_refine_ls_shift/su_max 0.089
_refine_ls_shift/su_mean 0.010
_refine_ls_structure_factor_coef Fsqd
_refine_ls_weighting_details 'calc w=1/[\s^2^(Fo^2^)+(0.1000P)^2^+0.0000P] where P=(Fo^2^+2Fc^2^)/3'
_refine_ls_weighting_scheme calc
_refine_ls_wR_factor_gt 0.3281
_refine_ls_wR_factor_ref 0.3369
_reflns_number_gt 2940
_reflns_number_total 3559
_reflns_threshold_expression >2sigma(I)
_cod_data_source_file jo5003714_si_010.cif
_cod_data_source_block a
_cod_depositor_comments
;Adding full bibliography for
 ./tmp-cod-update-bibliographies-12971/cifs/4029281.cif.
;
_cod_original_sg_symbol_H-M P6(3)
_cod_database_code 4029281

loop_
_symmetry_equiv_pos_as_xyz
'x, y, z'
'x-y, x, z+1/2'
'-y, x-y, z'
'-x, -y, z+1/2'
'-x+y, -x, z'
'y, -x+y, z+1/2'

loop_
_atom_site_label
_atom_site_type_symbol
_atom_site_fract_x
_atom_site_fract_y
_atom_site_fract_z
_atom_site_U_iso_or_equiv
_atom_site_adp_type
_atom_site_occupancy
_atom_site_symmetry_multiplicity
_atom_site_calc_flag
_atom_site_refinement_flags
_atom_site_disorder_assembly
_atom_site_disorder_group
N1 N 0.5720(3) 0.5056(3) 0.5444(6) 0.0528(14) Uani 1 1 d . B .
N2 N 0.7059(3) 0.5529(3) 0.5690(6) 0.0474(12) Uani 1 1 d . B .
N3 N 0.8384(3) 0.6100(3) 0.5757(7) 0.0501(13) Uani 1 1 d . B .
N4 N 0.9676(3) 0.6509(3) 0.5148(9) 0.0700(18) Uani 1 1 d . B .
N5 N 1.0096(3) 0.5581(3) 0.5012(8) 0.0643(16) Uani 1 1 d . B .
C1 C 0.5887(4) 0.5673(3) 0.4348(8) 0.0544(17) Uani 1 1 d D . .
H1A H 0.5453 0.5484 0.3620 0.065 Uiso 1 1 calc R A 1
H1B H 0.6355 0.5781 0.3768 0.065 Uiso 1 1 calc R A 1
C2 C 0.6012(13) 0.6409(8) 0.502(3) 0.060(6) Uani 0.40(3) 1 d PDU B 1
C3 C 0.5614(13) 0.6443(10) 0.629(2) 0.061(5) Uani 0.40(3) 1 d PDU B 1
H3 H 0.5215 0.5992 0.6759 0.074 Uiso 0.40(3) 1 calc PR B 1
C4 C 0.5838(15) 0.7177(10) 0.682(2) 0.062(5) Uani 0.40(3) 1 d PDU B 1
H4 H 0.5604 0.7222 0.7718 0.074 Uiso 0.40(3) 1 calc PR B 1
C5 C 0.6381(14) 0.7848(10) 0.611(2) 0.060(5) Uani 0.40(3) 1 d PDU B 1
H5 H 0.6453 0.8331 0.6448 0.072 Uiso 0.40(3) 1 calc PR B 1
C6 C 0.6822(13) 0.7825(10) 0.492(2) 0.065(5) Uani 0.40(3) 1 d PDU B 1
H6 H 0.7235 0.8282 0.4494 0.078 Uiso 0.40(3) 1 calc PR B 1
C7 C 0.6624(13) 0.7089(10) 0.437(3) 0.065(5) Uani 0.40(3) 1 d PDU B 1
H7 H 0.6906 0.7046 0.3546 0.078 Uiso 0.40(3) 1 calc PR B 1
C2' C 0.5927(11) 0.6381(7) 0.506(2) 0.094(5) Uani 0.60(3) 1 d PGDU B 2
C3' C 0.5363(11) 0.6303(6) 0.609(2) 0.089(5) Uani 0.60(3) 1 d PGDU B 2
H3' H 0.4943 0.5804 0.6320 0.107 Uiso 0.60(3) 1 calc PR B 2
C4' C 0.5412(13) 0.6953(9) 0.6767(15) 0.094(5) Uani 0.60(3) 1 d PGDU B 2
H4' H 0.5027 0.6900 0.7466 0.112 Uiso 0.60(3) 1 calc PR B 2
C5' C 0.6026(12) 0.7683(7) 0.6425(16) 0.090(5) Uani 0.60(3) 1 d PGDU B 2
H5' H 0.6060 0.8127 0.6890 0.108 Uiso 0.60(3) 1 calc PR B 2
C6' C 0.6590(9) 0.7761(6) 0.540(2) 0.089(5) Uani 0.60(3) 1 d PGDU B 2
H6' H 0.7010 0.8260 0.5168 0.106 Uiso 0.60(3) 1 calc PR B 2
C7' C 0.6541(10) 0.7110(8) 0.472(2) 0.100(5) Uani 0.60(3) 1 d PGDU B 2
H7' H 0.6926 0.7164 0.4021 0.119 Uiso 0.60(3) 1 calc PR B 2
C8 C 0.6341(3) 0.5059(4) 0.6237(8) 0.0488(15) Uani 1 1 d . . .
C9 C 0.6228(3) 0.4662(3) 0.7593(8) 0.0416(13) Uani 1 1 d . B .
H9 H 0.5721 0.4340 0.7976 0.050 Uiso 1 1 calc R . .
C10 C 0.6845(3) 0.4739(3) 0.8361(7) 0.0432(14) Uani 1 1 d . . .
H10 H 0.6776 0.4482 0.9304 0.052 Uiso 1 1 calc R B .
C11 C 0.7620(4) 0.5216(4) 0.7747(8) 0.0532(17) Uani 1 1 d . B .
H11 H 0.8069 0.5266 0.8225 0.064 Uiso 1 1 calc R . .
C12 C 0.7646(3) 0.5591(3) 0.6407(7) 0.0428(14) Uani 1 1 d . . .
C13 C 0.8519(4) 0.6859(4) 0.5166(9) 0.066(2) Uani 1 1 d D . .
H13A H 0.8027 0.6788 0.4750 0.079 Uiso 1 1 calc R B 1
H13B H 0.8896 0.7025 0.4322 0.079 Uiso 1 1 calc R B 1
C14 C 0.8815(7) 0.7487(7) 0.6345(15) 0.080(3) Uani 0.844(18) 1 d PDU B 1
C15 C 0.8292(8) 0.7610(8) 0.7133(16) 0.093(4) Uani 0.844(18) 1 d PDU B 1
H15 H 0.7759 0.7300 0.6897 0.112 Uiso 0.844(18) 1 calc PR B 1
C16 C 0.8510(7) 0.8172(8) 0.8269(16) 0.101(4) Uani 0.844(18) 1 d PDU B 1
H16 H 0.8122 0.8260 0.8686 0.122 Uiso 0.844(18) 1 calc PR B 1
C17 C 0.9263(7) 0.8612(8) 0.8827(18) 0.110(4) Uani 0.844(18) 1 d PDU B 1
H17 H 0.9404 0.8995 0.9590 0.132 Uiso 0.844(18) 1 calc PR B 1
C18 C 0.9788(7) 0.8436(7) 0.8158(15) 0.092(3) Uani 0.844(18) 1 d PDU B 1
H18 H 1.0309 0.8685 0.8499 0.110 Uiso 0.844(18) 1 calc PR B 1
C19 C 0.9555(8) 0.7901(7) 0.7004(15) 0.097(3) Uani 0.844(18) 1 d PDU B 1
H19 H 0.9937 0.7799 0.6607 0.117 Uiso 0.844(18) 1 calc PR B 1
C14' C 0.8799(17) 0.7487(16) 0.632(4) 0.033(8) Uani 0.156(18) 1 d PGDU B 2
C15' C 0.8307(12) 0.7699(17) 0.701(4) 0.037(8) Uani 0.156(18) 1 d PGDU B 2
H15A H 0.7763 0.7371 0.6940 0.044 Uiso 0.156(18) 1 calc PR B 2
C16' C 0.8611(12) 0.8391(15) 0.781(3) 0.040(8) Uani 0.156(18) 1 d PGDU B 2
H16A H 0.8275 0.8536 0.8279 0.048 Uiso 0.156(18) 1 calc PR B 2
C17' C 0.9406(13) 0.8870(11) 0.792(4) 0.041(8) Uani 0.156(18) 1 d PGDU B 2
H17A H 0.9614 0.9343 0.8459 0.050 Uiso 0.156(18) 1 calc PR B 2
C18' C 0.9898(11) 0.8658(13) 0.723(4) 0.041(8) Uani 0.156(18) 1 d PGDU B 2
H18A H 1.0442 0.8985 0.7299 0.049 Uiso 0.156(18) 1 calc PR B 2
C19' C 0.9594(16) 0.7966(15) 0.643(3) 0.035(8) Uani 0.156(18) 1 d PGDU B 2
H19A H 0.9930 0.7821 0.5960 0.042 Uiso 0.156(18) 1 calc PR B 2
C20 C 0.8927(4) 0.5904(4) 0.5586(8) 0.0532(16) Uani 1 1 d . . .
C21 C 0.8801(3) 0.5154(3) 0.5708(8) 0.0484(15) Uani 1 1 d . B .
H21 H 0.8308 0.4738 0.5986 0.058 Uiso 1 1 calc R . .
C22 C 0.9416(4) 0.5032(3) 0.5412(8) 0.0533(16) Uani 1 1 d . . .
C23 C 1.0175(4) 0.6295(4) 0.4913(10) 0.068(2) Uani 1 1 d . . .
H23 H 1.0674 0.6697 0.4626 0.082 Uiso 1 1 calc R B .

loop_
_atom_site_aniso_label
_atom_site_aniso_U_11
_atom_site_aniso_U_22
_atom_site_aniso_U_33
_atom_site_aniso_U_23
_atom_site_aniso_U_13
_atom_site_aniso_U_12
N1 0.054(3) 0.055(3) 0.048(3) 0.003(3) -0.010(3) 0.027(3)
N2 0.058(3) 0.046(3) 0.046(3) -0.003(2) -0.003(2) 0.031(2)
N3 0.042(3) 0.041(3) 0.065(4) 0.004(3) 0.007(3) 0.019(2)
N4 0.052(3) 0.053(3) 0.100(5) 0.010(4) 0.023(3) 0.023(3)
N5 0.052(3) 0.059(3) 0.071(4) -0.001(3) 0.016(3) 0.020(3)
C1 0.059(4) 0.040(3) 0.063(4) 0.003(3) -0.008(3) 0.024(3)
C2 0.066(7) 0.052(7) 0.058(7) 0.008(5) -0.011(5) 0.026(5)
C3 0.064(7) 0.053(7) 0.060(7) 0.003(5) -0.003(6) 0.025(5)
C4 0.065(8) 0.059(7) 0.061(7) 0.004(5) -0.006(5) 0.031(5)
C5 0.065(8) 0.051(6) 0.062(7) -0.003(5) -0.008(6) 0.027(5)
C6 0.067(7) 0.054(7) 0.064(7) 0.012(5) 0.000(6) 0.024(5)
C7 0.067(7) 0.057(7) 0.064(7) 0.012(5) -0.002(5) 0.026(5)
C2' 0.101(7) 0.076(7) 0.092(7) 0.008(6) -0.012(6) 0.036(5)
C3' 0.098(7) 0.077(6) 0.091(7) 0.001(5) -0.009(6) 0.043(5)
C4' 0.103(7) 0.089(6) 0.085(7) 0.002(5) -0.008(5) 0.045(5)
C5' 0.097(7) 0.084(6) 0.081(7) 0.003(5) 0.002(6) 0.040(5)
C6' 0.099(7) 0.078(6) 0.091(7) 0.004(5) -0.001(6) 0.046(5)
C7' 0.107(7) 0.081(7) 0.102(8) 0.008(6) -0.005(6) 0.041(5)
C8 0.041(3) 0.050(3) 0.059(4) 0.003(3) 0.009(3) 0.025(3)
C9 0.049(3) 0.041(3) 0.046(3) 0.004(3) 0.007(3) 0.031(3)
C10 0.046(3) 0.047(3) 0.042(3) 0.003(3) 0.003(3) 0.027(3)
C11 0.053(4) 0.058(4) 0.057(4) -0.001(3) -0.007(3) 0.034(3)
C12 0.039(3) 0.042(3) 0.051(4) -0.005(3) 0.006(3) 0.022(3)
C13 0.069(4) 0.056(4) 0.071(5) 0.027(4) 0.024(4) 0.030(3)
C14 0.080(4) 0.074(4) 0.098(5) -0.001(3) -0.002(3) 0.047(3)
C15 0.091(5) 0.090(5) 0.103(5) 0.002(4) 0.002(4) 0.049(3)
C16 0.100(5) 0.102(5) 0.108(5) -0.001(4) 0.004(4) 0.055(3)
C17 0.114(5) 0.104(5) 0.111(5) -0.002(4) 0.003(4) 0.054(4)
C18 0.091(4) 0.095(5) 0.099(5) -0.002(4) 0.002(3) 0.053(3)
C19 0.094(5) 0.096(5) 0.103(5) -0.002(4) 0.001(4) 0.048(3)
C14' 0.032(9) 0.031(9) 0.039(9) 0.001(4) 0.000(4) 0.018(5)
C15' 0.036(9) 0.036(9) 0.042(9) 0.001(4) 0.002(4) 0.020(5)
C16' 0.040(9) 0.040(9) 0.042(9) 0.001(4) 0.001(4) 0.021(5)
C17' 0.042(9) 0.041(9) 0.044(9) 0.000(4) 0.001(4) 0.023(5)
C18' 0.039(9) 0.041(9) 0.041(9) -0.002(4) 0.002(4) 0.019(5)
C19' 0.034(9) 0.035(9) 0.037(9) 0.001(4) 0.002(4) 0.017(5)
C20 0.052(3) 0.047(3) 0.057(4) 0.005(3) 0.013(3) 0.022(3)
C21 0.043(3) 0.047(3) 0.054(4) 0.000(3) 0.016(3) 0.022(3)
C22 0.054(4) 0.046(3) 0.055(4) -0.001(3) 0.002(3) 0.021(3)
C23 0.043(3) 0.061(4) 0.090(6) -0.007(4) 0.015(4) 0.017(3)

loop_
_atom_type_symbol
_atom_type_description
_atom_type_scat_dispersion_real
_atom_type_scat_dispersion_imag
_atom_type_scat_source
C C 0.0033 0.0016 'International Tables Vol C Tables 4.2.6.8 and 6.1.1.4'
H H 0.0000 0.0000 'International Tables Vol C Tables 4.2.6.8 and 6.1.1.4'
N N 0.0061 0.0033 'International Tables Vol C Tables 4.2.6.8 and 6.1.1.4'

loop_
_geom_angle_atom_site_label_1
_geom_angle_atom_site_label_2
_geom_angle_atom_site_label_3
_geom_angle
_geom_angle_site_symmetry_1
_geom_angle_site_symmetry_3
C8 N1 C22 121.2(5) . 3_655
C8 N1 C1 119.2(5) . .
C22 N1 C1 117.9(5) 3_655 .
C12 N2 C8 119.5(6) . .
C20 N3 C12 122.6(5) . .
C20 N3 C13 120.0(5) . .
C12 N3 C13 117.4(5) . .
C23 N4 C20 115.0(6) . .
C22 N5 C23 115.3(6) . .
N1 C1 C2 115.0(10) . .
N1 C1 C2' 113.3(9) . .
C2 C1 C2' 5.8(14) . .
N1 C1 H1A 108.5 . .
C2 C1 H1A 108.5 . .
C2' C1 H1A 104.6 . .
N1 C1 H1B 108.5 . .
C2 C1 H1B 108.5 . .
C2' C1 H1B 114.1 . .
H1A C1 H1B 107.5 . .
C3 C2 C7 121.2(13) . .
C3 C2 C1 123.5(14) . .
C7 C2 C1 115.1(14) . .
C4 C3 C2 115.6(15) . .
C4 C3 H3 122.2 . .
C2 C3 H3 122.2 . .
C5 C4 C3 124.1(17) . .
C5 C4 H4 118.0 . .
C3 C4 H4 118.0 . .
C4 C5 C6 120.8(17) . .
C4 C5 H5 119.6 . .
C6 C5 H5 119.6 . .
C5 C6 C7 116.4(17) . .
C5 C6 H6 121.8 . .
C7 C6 H6 121.8 . .
C6 C7 C2 121.4(17) . .
C6 C7 H7 119.3 . .
C2 C7 H7 119.3 . .
C3' C2' C7' 120.0 . .
C3' C2' C1 120.3(11) . .
C7' C2' C1 119.7(11) . .
C2' C3' C4' 120.0 . .
C2' C3' H3' 120.0 . .
C4' C3' H3' 120.0 . .
C5' C4' C3' 120.0 . .
C5' C4' H4' 120.0 . .
C3' C4' H4' 120.0 . .
C4' C5' C6' 120.0 . .
C4' C5' H5' 120.0 . .
C6' C5' H5' 120.0 . .
C5' C6' C7' 120.0 . .
C5' C6' H6' 120.0 . .
C7' C6' H6' 120.0 . .
C6' C7' C2' 120.0 . .
C6' C7' H7' 120.0 . .
C2' C7' H7' 120.0 . .
N2 C8 C9 121.2(6) . .
N2 C8 N1 116.6(6) . .
C9 C8 N1 121.9(5) . .
C10 C9 C8 119.2(6) . .
C10 C9 H9 120.4 . .
C8 C9 H9 120.4 . .
C9 C10 C11 120.1(6) . .
C9 C10 H10 119.9 . .
C11 C10 H10 119.9 . .
C12 C11 C10 114.2(5) . .
C12 C11 H11 122.9 . .
C10 C11 H11 122.9 . .
N2 C12 C11 125.6(6) . .
N2 C12 N3 116.2(6) . .
C11 C12 N3 118.2(5) . .
C14' C13 N3 114.6(17) . .
C14' C13 C14 1(2) . .
N3 C13 C14 113.7(9) . .
C14' C13 H13A 107.5 . .
N3 C13 H13A 108.8 . .
C14 C13 H13A 108.8 . .
C14' C13 H13B 109.2 . .
N3 C13 H13B 108.8 . .
C14 C13 H13B 108.8 . .
H13A C13 H13B 107.7 . .
C15 C14 C19 110.8(10) . .
C15 C14 C13 118.7(10) . .
C19 C14 C13 129.3(10) . .
C14 C15 C16 123.1(11) . .
C14 C15 H15 118.5 . .
C16 C15 H15 118.5 . .
C17 C16 C15 124.0(12) . .
C17 C16 H16 118.0 . .
C15 C16 H16 118.0 . .
C18 C17 C16 113.8(12) . .
C18 C17 H17 123.1 . .
C16 C17 H17 123.1 . .
C19 C18 C17 120.2(12) . .
C19 C18 H18 119.9 . .
C17 C18 H18 119.9 . .
C18 C19 C14 127.4(12) . .
C18 C19 H19 116.3 . .
C14 C19 H19 116.3 . .
C15' C14' C19' 120.0 . .
C15' C14' C13 122(2) . .
C19' C14' C13 116.4(19) . .
C16' C15' C14' 120.0 . .
C16' C15' H15A 120.0 . .
C14' C15' H15A 120.0 . .
C15' C16' C17' 120.0 . .
C15' C16' H16A 120.0 . .
C17' C16' H16A 120.0 . .
C16' C17' C18' 120.0 . .
C16' C17' H17A 120.0 . .
C18' C17' H17A 120.0 . .
C19' C18' C17' 120.0 . .
C19' C18' H18A 120.0 . .
C17' C18' H18A 120.0 . .
C18' C19' C14' 120.0 . .
C18' C19' H19A 120.0 . .
C14' C19' H19A 120.0 . .
N3 C20 C21 124.9(5) . .
N3 C20 N4 116.3(5) . .
C21 C20 N4 118.7(5) . .
C22 C21 C20 118.3(5) . .
C22 C21 H21 120.9 . .
C20 C21 H21 120.9 . .
N5 C22 C21 123.1(6) . .
N5 C22 N1 114.3(6) . 5_665
C21 C22 N1 122.5(6) . 5_665
N4 C23 N5 129.7(6) . .
N4 C23 H23 115.2 . .
N5 C23 H23 115.2 . .

loop_
_geom_bond_atom_site_label_1
_geom_bond_atom_site_label_2
_geom_bond_distance
_geom_bond_site_symmetry_2
N1 C8 1.423(8) .
N1 C22 1.430(8) 3_655
N1 C1 1.467(8) .
N2 C12 1.283(8) .
N2 C8 1.351(7) .
N3 C20 1.333(7) .
N3 C12 1.428(7) .
N3 C13 1.494(8) .
N4 C23 1.283(9) .
N4 C20 1.430(8) .
N5 C22 1.298(8) .
N5 C23 1.359(9) .
C1 C2 1.488(9) .
C1 C2' 1.515(8) .
C1 H1A 0.9900 .
C1 H1B 0.9900 .
C2 C3 1.391(9) .
C2 C7 1.419(9) .
C3 C4 1.382(10) .
C3 H3 0.9500 .
C4 C5 1.380(10) .
C4 H4 0.9500 .
C5 C6 1.388(10) .
C5 H5 0.9500 .
C6 C7 1.403(10) .
C6 H6 0.9500 .
C7 H7 0.9500 .
C2' C3' 1.3900 .
C2' C7' 1.3900 .
C3' C4' 1.3900 .
C3' H3' 0.9500 .
C4' C5' 1.3900 .
C4' H4' 0.9500 .
C5' C6' 1.3900 .
C5' H5' 0.9500 .
C6' C7' 1.3900 .
C6' H6' 0.9500 .
C7' H7' 0.9500 .
C8 C9 1.389(9) .
C9 C10 1.347(8) .
C9 H9 0.9500 .
C10 C11 1.457(9) .
C10 H10 0.9500 .
C11 C12 1.386(9) .
C11 H11 0.9500 .
C13 C14' 1.492(9) .
C13 C14 1.505(8) .
C13 H13A 0.9900 .
C13 H13B 0.9900 .
C14 C15 1.375(8) .
C14 C19 1.409(8) .
C15 C16 1.401(9) .
C15 H15 0.9500 .
C16 C17 1.400(9) .
C16 H16 0.9500 .
C17 C18 1.394(9) .
C17 H17 0.9500 .
C18 C19 1.376(9) .
C18 H18 0.9500 .
C19 H19 0.9500 .
C14' C15' 1.3900 .
C14' C19' 1.3900 .
C15' C16' 1.3900 .
C15' H15A 0.9500 .
C16' C17' 1.3900 .
C16' H16A 0.9500 .
C17' C18' 1.3900 .
C17' H17A 0.9500 .
C18' C19' 1.3900 .
C18' H18A 0.9500 .
C19' H19A 0.9500 .
C20 C21 1.393(8) .
C21 C22 1.392(9) .
C21 H21 0.9500 .
C22 N1 1.430(8) 5_665
C23 H23 0.9500 .

loop_
_geom_torsion_atom_site_label_1
_geom_torsion_atom_site_label_2
_geom_torsion_atom_site_label_3
_geom_torsion_atom_site_label_4
_geom_torsion
_geom_torsion_site_symmetry_1
_geom_torsion_site_symmetry_4
C8 N1 C1 C2 -81.2(12) . .
C22 N1 C1 C2 113.3(12) 3_655 .
C8 N1 C1 C2' -87.3(11) . .
C22 N1 C1 C2' 107.3(10) 3_655 .
N1 C1 C2 C3 -35(3) . .
C2' C1 C2 C3 38(15) . .
N1 C1 C2 C7 138.9(14) . .
C2' C1 C2 C7 -148(18) . .
C7 C2 C3 C4 2(3) . .
C1 C2 C3 C4 176(2) . .
C2 C3 C4 C5 4(3) . .
C3 C4 C5 C6 -9(3) . .
C4 C5 C6 C7 7(3) . .
C5 C6 C7 C2 -1(3) . .
C3 C2 C7 C6 -4(3) . .
C1 C2 C7 C6 -178(2) . .
N1 C1 C2' C3' -45.9(14) . .
C2 C1 C2' C3' -155(17) . .
N1 C1 C2' C7' 132.5(9) . .
C2 C1 C2' C7' 24(16) . .
C7' C2' C3' C4' 0.0 . .
C1 C2' C3' C4' 178.4(16) . .
C2' C3' C4' C5' 0.0 . .
C3' C4' C5' C6' 0.0 . .
C4' C5' C6' C7' 0.0 . .
C5' C6' C7' C2' 0.0 . .
C3' C2' C7' C6' 0.0 . .
C1 C2' C7' C6' -178.4(16) . .
C12 N2 C8 C9 2.4(9) . .
C12 N2 C8 N1 175.9(5) . .
C22 N1 C8 N2 150.5(6) 3_655 .
C1 N1 C8 N2 -14.5(9) . .
C22 N1 C8 C9 -36.0(9) 3_655 .
C1 N1 C8 C9 159.0(6) . .
N2 C8 C9 C10 -1.1(9) . .
N1 C8 C9 C10 -174.3(6) . .
C8 C9 C10 C11 -1.7(9) . .
C9 C10 C11 C12 3.2(8) . .
C8 N2 C12 C11 -0.6(9) . .
C8 N2 C12 N3 -179.9(5) . .
C10 C11 C12 N2 -2.1(9) . .
C10 C11 C12 N3 177.2(5) . .
C20 N3 C12 N2 -133.1(7) . .
C13 N3 C12 N2 42.9(8) . .
C20 N3 C12 C11 47.5(8) . .
C13 N3 C12 C11 -136.5(6) . .
C20 N3 C13 C14' -97.2(15) . .
C12 N3 C13 C14' 86.6(15) . .
C20 N3 C13 C14 -96.1(9) . .
C12 N3 C13 C14 87.7(9) . .
C14' C13 C14 C15 38(86) . .
N3 C13 C14 C15 -93.2(12) . .
C14' C13 C14 C19 -155(88) . .
N3 C13 C14 C19 73.6(17) . .
C19 C14 C15 C16 9.8(18) . .
C13 C14 C15 C16 178.9(15) . .
C14 C15 C16 C17 -7(2) . .
C15 C16 C17 C18 -1(2) . .
C16 C17 C18 C19 3(2) . .
C17 C18 C19 C14 1(2) . .
C15 C14 C19 C18 -8(2) . .
C13 C14 C19 C18 -175.1(13) . .
N3 C13 C14' C15' -100.5(19) . .
C14 C13 C14' C15' -150(87) . .
N3 C13 C14' C19' 94(2) . .
C14 C13 C14' C19' 44(85) . .
C19' C14' C15' C16' 0.0 . .
C13 C14' C15' C16' -165(3) . .
C14' C15' C16' C17' 0.0 . .
C15' C16' C17' C18' 0.0 . .
C16' C17' C18' C19' 0.0 . .
C17' C18' C19' C14' 0.0 . .
C15' C14' C19' C18' 0.0 . .
C13 C14' C19' C18' 166(3) . .
C12 N3 C20 C21 13.9(11) . .
C13 N3 C20 C21 -162.0(7) . .
C12 N3 C20 N4 -170.3(7) . .
C13 N3 C20 N4 13.8(10) . .
C23 N4 C20 N3 -176.4(7) . .
C23 N4 C20 C21 -0.4(11) . .
N3 C20 C21 C22 176.3(7) . .
N4 C20 C21 C22 0.7(10) . .
C23 N5 C22 C21 0.6(11) . .
C23 N5 C22 N1 177.4(7) . 5_665
C20 C21 C22 N5 -0.8(11) . .
C20 C21 C22 N1 -177.3(6) . 5_665
C20 N4 C23 N5 0.3(14) . .
C22 N5 C23 N4 -0.4(13) . .

loop_
_platon_squeeze_void_nr
_platon_squeeze_void_average_x
_platon_squeeze_void_average_y
_platon_squeeze_void_average_z
_platon_squeeze_void_volume
_platon_squeeze_void_count_electrons
_platon_squeeze_void_content
1 0.333 0.667 -0.278 202 61 ' '
2 0.667 0.333 0.222 202 61 ' '
3 0.000 0.000 0.356 14 3 ' '
4 0.000 0.000 0.856 14 3 ' '
